data_4509258
loop_
_publ_author_name
'Lemmerer, Andreas'
'B\'athori, Nikoletta B.'
'Esterhuysen, Catharine'
'Bourne, Susan A.'
'Caira, Mino R.'

_publ_section_title
;
 Concomitant Polymorphs of the Antihyperlipoproteinemic Bezafibrate
;
_journal_issue 6
_journal_name_full 'Crystal Growth &amp; Design'
_journal_page_first 2646
_journal_paper_doi 10.1021/cg8011298
_journal_volume 9
_journal_year 2009
_chemical_formula_moiety 'C19 H20 Cl N O4'
_chemical_formula_sum 'C19 H20 Cl N O4'
_chemical_formula_weight 361.81
_chemical_name_systematic
;
  2-[4-[2-(4-chlorobezamide)ethyl]phenoxy]-2-methylpropanoic acid
;
_space_group_IT_number 14
_symmetry_cell_setting monoclinic
_symmetry_space_group_name_Hall '-P 2ybc'
_symmetry_space_group_name_H-M 'P 1 21/c 1'
_atom_sites_solution_hydrogens geom
_atom_sites_solution_primary direct
_atom_sites_solution_secondary difmap
_audit_conform_dict_location ftp://ftp.iucr.org/pub/cif_core.dic
_audit_conform_dict_name cif_core.dic
_audit_conform_dict_version 2.3
_audit_creation_date 2008-05-04T12:13:02-00:00
_audit_creation_method 'WinGX routine CIF_UPDATE'
_cell_angle_alpha 90
_cell_angle_beta 115.875(2)
_cell_angle_gamma 90
_cell_formula_units_Z 4
_cell_length_a 10.7849(5)
_cell_length_b 15.7886(7)
_cell_length_c 11.4932(5)
_cell_measurement_reflns_used 24632
_cell_measurement_temperature 173(2)
_cell_measurement_theta_max 28.7
_cell_measurement_theta_min 0.41
_cell_volume 1760.85(14)
_computing_cell_refinement 'DENZO-SMN (Otwinowski & Minor, 1997)'
_computing_data_collection 'COLLECT (Nonius, 2000)'
_computing_data_reduction DENZO-SMN
_computing_molecular_graphics
;
Ortep-3 for Windows (Farrugia, 1997) and DIAMOND (Brandenburg, 1999)
;
_computing_publication_material
;
WinGX publication routines (Farrugia, 1999) and PLATON (Spek, 2002)
;
_computing_structure_refinement 'SHELXL-97 (Sheldrick, 1997)'
_computing_structure_solution 'SHELXS-97 (Sheldrick, 1997)'
_diffrn_ambient_temperature 173(2)
_diffrn_measured_fraction_theta_full 0.999
_diffrn_measured_fraction_theta_max 0.999
_diffrn_measurement_device_type 'Nonius KappaCCD area-detector'
_diffrn_measurement_method '2.0\% \p and \w scans'
_diffrn_radiation_monochromator graphite
_diffrn_radiation_type MoK\a
_diffrn_radiation_wavelength 0.71073
_diffrn_reflns_av_R_equivalents 0.0915
_diffrn_reflns_av_unetI/netI 0.071
_diffrn_reflns_limit_h_max 10
_diffrn_reflns_limit_h_min -14
_diffrn_reflns_limit_k_max 20
_diffrn_reflns_limit_k_min -20
_diffrn_reflns_limit_l_max 15
_diffrn_reflns_limit_l_min -15
_diffrn_reflns_number 23368
_diffrn_reflns_theta_full 27.99
_diffrn_reflns_theta_max 27.99
_diffrn_reflns_theta_min 2.58
_diffrn_standards_number 0
_exptl_absorpt_coefficient_mu 0.24
_exptl_absorpt_correction_T_max 0.9811
_exptl_absorpt_correction_T_min 0.9133
_exptl_absorpt_correction_type integration
_exptl_absorpt_process_details 'Bruker XPREP (Bruker, 1999)'
_exptl_crystal_colour colourless
_exptl_crystal_density_diffrn 1.365
_exptl_crystal_density_method 'not measured'
_exptl_crystal_description triangle
_exptl_crystal_F_000 760
_exptl_crystal_size_max 0.29
_exptl_crystal_size_mid 0.083
_exptl_crystal_size_min 0.035
_refine_diff_density_max 0.273
_refine_diff_density_min -0.344
_refine_diff_density_rms 0.057
_refine_ls_extinction_method none
_refine_ls_goodness_of_fit_ref 0.798
_refine_ls_hydrogen_treatment mixed
_refine_ls_matrix_type full
_refine_ls_number_parameters 234
_refine_ls_number_reflns 4241
_refine_ls_number_restraints 0
_refine_ls_restrained_S_all 0.798
_refine_ls_R_factor_all 0.0977
_refine_ls_R_factor_gt 0.0458
_refine_ls_shift/su_max 0
_refine_ls_shift/su_mean 0
_refine_ls_structure_factor_coef Fsqd
_refine_ls_weighting_details 'calc w=1/[\s^2^(Fo^2^)+(0.1161P)^2^+0.1888P] where P=(Fo^2^+2Fc^2^)/3'
_refine_ls_weighting_scheme calc
_refine_ls_wR_factor_gt 0.119
_refine_ls_wR_factor_ref 0.1538
_reflns_number_gt 2562
_reflns_number_total 4241
_reflns_threshold_expression >2sigma(I)
_cod_data_source_file cg8011298sup1.cif
_cod_data_source_block Form_beta
_cod_depositor_comments
;
The following automatic conversions were performed:

'_symmetry_cell_setting' value 'Monoclinic' changed to 'monoclinic'
according to /home/saulius/struct/CIF-dictionaries/cif_core.dic
dictionary named 'cif_core.dic' version 2.4.2 from 2011-04-26.

Automatic conversion script
Id: cif_fix_values 1891 2012-01-12 08:04:46Z andrius 
;
_cod_original_sg_symbol_H-M P2(1)/c
_cod_database_code 4509258

loop_
_symmetry_equiv_pos_as_xyz
'x, y, z'
'-x, y+1/2, -z+1/2'
'-x, -y, -z'
'x, -y-1/2, z-1/2'

loop_
_atom_site_label
_atom_site_type_symbol
_atom_site_fract_x
_atom_site_fract_y
_atom_site_fract_z
_atom_site_U_iso_or_equiv
_atom_site_adp_type
_atom_site_occupancy
_atom_site_symmetry_multiplicity
_atom_site_calc_flag
_atom_site_refinement_flags
C1 C 0.7861(2) 0.41916(13) 0.3016(2) 0.0289(5) Uani 1 1 d .
C2 C 0.7514(2) 0.43668(13) 0.4017(2) 0.0318(5) Uani 1 1 d .
H2 H 0.7945 0.4819 0.4599 0.038 Uiso 1 1 calc R
C3 C 0.6528(2) 0.38716(13) 0.41547(19) 0.0284(5) Uani 1 1 d .
H3A H 0.6282 0.3986 0.4838 0.034 Uiso 1 1 calc R
C4 C 0.58920(19) 0.32076(12) 0.33049(17) 0.0211(4) Uani 1 1 d .
C5 C 0.6262(2) 0.30483(12) 0.23040(18) 0.0241(4) Uani 1 1 d .
H5 H 0.584 0.2595 0.1722 0.029 Uiso 1 1 calc R
C6 C 0.7240(2) 0.35471(12) 0.21517(19) 0.0272(5) Uani 1 1 d .
H6 H 0.7478 0.3444 0.146 0.033 Uiso 1 1 calc R
C7 C 0.4819(2) 0.26590(12) 0.34172(18) 0.0227(4) Uani 1 1 d .
C8 C 0.3121(2) 0.24986(13) 0.4291(2) 0.0285(5) Uani 1 1 d .
H8A H 0.3312 0.2499 0.5216 0.034 Uiso 1 1 calc R
H8B H 0.3099 0.1902 0.4017 0.034 Uiso 1 1 calc R
C9 C 0.1729(2) 0.28996(13) 0.3505(2) 0.0310(5) Uani 1 1 d .
H9A H 0.1741 0.3492 0.3793 0.037 Uiso 1 1 calc R
H9B H 0.1544 0.2911 0.2583 0.037 Uiso 1 1 calc R
C10 C 0.0590(2) 0.24194(12) 0.36466(18) 0.0247(4) Uani 1 1 d .
C11 C 0.0226(2) 0.25916(12) 0.46437(19) 0.0278(5) Uani 1 1 d .
H11 H 0.0679 0.3036 0.5233 0.033 Uiso 1 1 calc R
C12 C -0.0784(2) 0.21280(12) 0.47949(18) 0.0258(4) Uani 1 1 d .
H12 H -0.1011 0.2255 0.5487 0.031 Uiso 1 1 calc R
C13 C -0.14664(19) 0.14774(11) 0.39378(17) 0.0203(4) Uani 1 1 d .
C14 C -0.11198(19) 0.12957(12) 0.29330(17) 0.0219(4) Uani 1 1 d .
H14 H -0.1577 0.0854 0.2338 0.026 Uiso 1 1 calc R
C15 C -0.0098(2) 0.17670(12) 0.28104(18) 0.0249(4) Uani 1 1 d .
H15 H 0.0139 0.1636 0.2126 0.03 Uiso 1 1 calc R
C16 C -0.2998(2) 0.02556(11) 0.36199(18) 0.0227(4) Uani 1 1 d .
C17 C -0.4054(2) 0.00493(13) 0.41362(19) 0.0285(5) Uani 1 1 d .
H17A H -0.3581 -0.0011 0.5079 0.043 Uiso 1 1 calc R
H17B H -0.4524 -0.0482 0.3751 0.043 Uiso 1 1 calc R
H17C H -0.4731 0.0508 0.3909 0.043 Uiso 1 1 calc R
C18 C -0.1864(2) -0.04044(13) 0.4063(2) 0.0319(5) Uani 1 1 d .
H18A H -0.1214 -0.0273 0.3702 0.048 Uiso 1 1 calc R
H18B H -0.2267 -0.0965 0.3763 0.048 Uiso 1 1 calc R
H18C H -0.1377 -0.0402 0.5009 0.048 Uiso 1 1 calc R
C19 C -0.3754(2) 0.03037(11) 0.21426(18) 0.0224(4) Uani 1 1 d .
N1 N 0.42262(17) 0.29446(11) 0.41422(17) 0.0270(4) Uani 1 1 d .
H1 H 0.435(2) 0.3464(14) 0.439(2) 0.032 Uiso 1 1 d .
O1 O 0.44867(16) 0.19651(9) 0.28496(15) 0.0359(4) Uani 1 1 d .
O2 O -0.24888(13) 0.10864(8) 0.41541(12) 0.0238(3) Uani 1 1 d .
O3 O -0.46330(15) 0.09365(9) 0.16282(13) 0.0287(4) Uani 1 1 d .
H3 H -0.473(3) 0.1245(15) 0.216(2) 0.043 Uiso 1 1 d .
O4 O -0.35836(16) -0.02135(8) 0.14508(13) 0.0295(4) Uani 1 1 d .
Cl1 Cl 0.91076(7) 0.48079(4) 0.28449(6) 0.0508(2) Uani 1 1 d .

loop_
_atom_site_aniso_label
_atom_site_aniso_U_11
_atom_site_aniso_U_22
_atom_site_aniso_U_33
_atom_site_aniso_U_23
_atom_site_aniso_U_13
_atom_site_aniso_U_12
C1 0.0210(10) 0.0318(11) 0.0377(11) 0.0073(9) 0.0163(9) -0.0031(9)
C2 0.0281(12) 0.0324(11) 0.0352(11) -0.0079(9) 0.0140(9) -0.0096(9)
C3 0.0258(11) 0.0357(11) 0.0287(10) -0.0045(9) 0.0165(9) -0.0055(9)
C4 0.0171(9) 0.0229(9) 0.0259(10) 0.0019(8) 0.0118(8) 0.0015(8)
C5 0.0239(10) 0.0221(10) 0.0283(10) -0.0013(8) 0.0132(8) 0.0036(8)
C6 0.0255(11) 0.0319(11) 0.0305(10) 0.0068(9) 0.0181(9) 0.0061(9)
C7 0.0188(9) 0.0227(10) 0.0271(9) 0.0024(8) 0.0107(8) 0.0020(8)
C8 0.0231(11) 0.0293(10) 0.0393(11) 0.0056(9) 0.0194(9) -0.0031(9)
C9 0.0248(11) 0.0311(11) 0.0393(12) 0.0069(9) 0.0162(10) -0.0056(9)
C10 0.0192(10) 0.0242(10) 0.0313(10) 0.0102(8) 0.0117(8) 0.0028(8)
C11 0.0244(11) 0.0257(10) 0.0318(11) -0.0023(9) 0.0108(9) -0.0071(9)
C12 0.0249(11) 0.0295(10) 0.0253(10) -0.0022(8) 0.0131(9) -0.0040(9)
C13 0.0162(9) 0.0230(9) 0.0240(9) 0.0047(8) 0.0108(8) -0.0015(8)
C14 0.0207(10) 0.0238(9) 0.0224(9) -0.0010(8) 0.0103(8) -0.0008(8)
C15 0.0236(10) 0.0293(10) 0.0270(10) 0.0069(8) 0.0157(9) 0.0028(9)
C16 0.0250(10) 0.0207(9) 0.0250(9) -0.0021(8) 0.0131(8) -0.0061(8)
C17 0.0285(11) 0.0336(11) 0.0289(10) -0.0024(9) 0.0176(9) -0.0100(9)
C18 0.0329(12) 0.0307(11) 0.0321(11) 0.0061(9) 0.0142(9) 0.0004(9)
C19 0.0230(10) 0.0207(9) 0.0274(10) -0.0008(8) 0.0146(8) -0.0052(8)
N1 0.0246(9) 0.0251(9) 0.0402(10) -0.0019(8) 0.0224(8) -0.0027(7)
O1 0.0351(9) 0.0277(8) 0.0532(9) -0.0109(7) 0.0271(8) -0.0074(7)
O2 0.0237(7) 0.0263(7) 0.0269(7) -0.0067(6) 0.0163(6) -0.0100(6)
O3 0.0313(8) 0.0278(8) 0.0270(7) -0.0020(6) 0.0126(6) 0.0033(6)
O4 0.0363(9) 0.0257(7) 0.0305(7) -0.0077(6) 0.0183(7) -0.0034(6)
Cl1 0.0435(4) 0.0579(4) 0.0621(4) 0.0027(3) 0.0333(3) -0.0216(3)

loop_
_atom_type_symbol
_atom_type_description
_atom_type_scat_dispersion_real
_atom_type_scat_dispersion_imag
_atom_type_scat_source
C C 0.0033 0.0016 'International Tables Vol C Tables 4.2.6.8 and 6.1.1.4'
H H 0 0 'International Tables Vol C Tables 4.2.6.8 and 6.1.1.4'
N N 0.0061 0.0033 'International Tables Vol C Tables 4.2.6.8 and 6.1.1.4'
O O 0.0106 0.006 'International Tables Vol C Tables 4.2.6.8 and 6.1.1.4'
Cl Cl 0.1484 0.1585 'International Tables Vol C Tables 4.2.6.8 and 6.1.1.4'

loop_
_exptl_crystal_face_index_h
_exptl_crystal_face_index_k
_exptl_crystal_face_index_l
_exptl_crystal_face_perp_dist
0 -1 0 0.036
0 1 0 0.047
2 0 -1 0.035
-5 0 4 0.071
-1 0 -5 0.224

loop_
_geom_angle_atom_site_label_1
_geom_angle_atom_site_label_2
_geom_angle_atom_site_label_3
_geom_angle
C6 C1 C2 121.69(18)
C6 C1 Cl1 119.31(16)
C2 C1 Cl1 119.00(16)
C3 C2 C1 118.85(19)
C3 C2 H2 120.6
C1 C2 H2 120.6
C2 C3 C4 120.86(18)
C2 C3 H3A 119.6
C4 C3 H3A 119.6
C3 C4 C5 118.92(18)
C3 C4 C7 122.58(17)
C5 C4 C7 118.50(17)
C6 C5 C4 120.56(18)
C6 C5 H5 119.7
C4 C5 H5 119.7
C1 C6 C5 119.11(18)
C1 C6 H6 120.4
C5 C6 H6 120.4
O1 C7 N1 121.25(18)
O1 C7 C4 121.42(17)
N1 C7 C4 117.33(17)
N1 C8 C9 112.15(16)
N1 C8 H8A 109.2
C9 C8 H8A 109.2
N1 C8 H8B 109.2
C9 C8 H8B 109.2
H8A C8 H8B 107.9
C10 C9 C8 111.55(16)
C10 C9 H9A 109.3
C8 C9 H9A 109.3
C10 C9 H9B 109.3
C8 C9 H9B 109.3
H9A C9 H9B 108
C15 C10 C11 117.38(18)
C15 C10 C9 120.88(18)
C11 C10 C9 121.70(18)
C12 C11 C10 121.35(18)
C12 C11 H11 119.3
C10 C11 H11 119.3
C11 C12 C13 120.26(18)
C11 C12 H12 119.9
C13 C12 H12 119.9
O2 C13 C14 125.73(16)
O2 C13 C12 114.91(16)
C14 C13 C12 119.31(17)
C15 C14 C13 119.17(17)
C15 C14 H14 120.4
C13 C14 H14 120.4
C10 C15 C14 122.53(18)
C10 C15 H15 118.7
C14 C15 H15 118.7
O2 C16 C18 112.25(16)
O2 C16 C17 103.67(15)
C18 C16 C17 110.55(16)
O2 C16 C19 110.15(14)
C18 C16 C19 111.56(16)
C17 C16 C19 108.31(16)
C16 C17 H17A 109.5
C16 C17 H17B 109.5
H17A C17 H17B 109.5
C16 C17 H17C 109.5
H17A C17 H17C 109.5
H17B C17 H17C 109.5
C16 C18 H18A 109.5
C16 C18 H18B 109.5
H18A C18 H18B 109.5
C16 C18 H18C 109.5
H18A C18 H18C 109.5
H18B C18 H18C 109.5
O4 C19 O3 120.02(17)
O4 C19 C16 122.41(17)
O3 C19 C16 117.57(16)
C7 N1 C8 123.44(17)
C7 N1 H1 119.1(15)
C8 N1 H1 115.8(15)
C13 O2 C16 120.90(14)
C19 O3 H3 114.3(17)

loop_
_geom_bond_atom_site_label_1
_geom_bond_atom_site_label_2
_geom_bond_distance
C1 C6 1.375(3)
C1 C2 1.384(3)
C1 Cl1 1.739(2)
C2 C3 1.384(3)
C2 H2 0.95
C3 C4 1.392(3)
C3 H3A 0.95
C4 C5 1.395(3)
C4 C7 1.495(3)
C5 C6 1.388(3)
C5 H5 0.95
C6 H6 0.95
C7 O1 1.245(2)
C7 N1 1.331(2)
C8 N1 1.458(2)
C8 C9 1.512(3)
C8 H8A 0.99
C8 H8B 0.99
C9 C10 1.512(3)
C9 H9A 0.99
C9 H9B 0.99
C10 C15 1.383(3)
C10 C11 1.391(3)
C11 C12 1.384(3)
C11 H11 0.95
C12 C13 1.391(3)
C12 H12 0.95
C13 O2 1.378(2)
C13 C14 1.390(3)
C14 C15 1.387(3)
C14 H14 0.95
C15 H15 0.95
C16 O2 1.451(2)
C16 C18 1.516(3)
C16 C17 1.531(3)
C16 C19 1.531(3)
C17 H17A 0.98
C17 H17B 0.98
C17 H17C 0.98
C18 H18A 0.98
C18 H18B 0.98
C18 H18C 0.98
C19 O4 1.208(2)
C19 O3 1.326(2)
N1 H1 0.86(2)
O3 H3 0.83(2)

loop_
_geom_hbond_atom_site_label_D
_geom_hbond_atom_site_label_H
_geom_hbond_atom_site_label_A
_geom_hbond_distance_DH
_geom_hbond_distance_HA
_geom_hbond_distance_DA
_geom_hbond_angle_DHA
_geom_hbond_site_symmetry_A
N1 H1 O4 0.86(2) 2.30(2) 2.998(2) 139(2) 2
N1 H1 O3 0.86(2) 2.50(2) 3.119(2) 130(2) 4_666
O3 H3 O1 0.83(2) 1.79(3) 2.583(2) 160(2) 1_455

loop_
_geom_torsion_atom_site_label_1
_geom_torsion_atom_site_label_2
_geom_torsion_atom_site_label_3
_geom_torsion_atom_site_label_4
_geom_torsion
C6 C1 C2 C3 0.8(3)
Cl1 C1 C2 C3 -179.58(16)
C1 C2 C3 C4 0.0(3)
C2 C3 C4 C5 -0.2(3)
C2 C3 C4 C7 -179.82(18)
C3 C4 C5 C6 -0.4(3)
C7 C4 C5 C6 179.22(17)
C2 C1 C6 C5 -1.4(3)
Cl1 C1 C6 C5 178.98(15)
C4 C5 C6 C1 1.2(3)
C3 C4 C7 O1 -163.77(19)
C5 C4 C7 O1 16.6(3)
C3 C4 C7 N1 16.7(3)
C5 C4 C7 N1 -162.98(17)
N1 C8 C9 C10 178.75(16)
C8 C9 C10 C15 -90.4(2)
C8 C9 C10 C11 87.1(2)
C15 C10 C11 C12 0.1(3)
C9 C10 C11 C12 -177.56(18)
C10 C11 C12 C13 -0.4(3)
C11 C12 C13 O2 -177.35(17)
C11 C12 C13 C14 0.3(3)
O2 C13 C14 C15 177.51(17)
C12 C13 C14 C15 0.1(3)
C11 C10 C15 C14 0.4(3)
C9 C10 C15 C14 178.04(18)
C13 C14 C15 C10 -0.5(3)
O2 C16 C19 O4 135.67(18)
C18 C16 C19 O4 10.3(3)
C17 C16 C19 O4 -111.6(2)
O2 C16 C19 O3 -45.1(2)
C18 C16 C19 O3 -170.49(17)
C17 C16 C19 O3 67.6(2)
O1 C7 N1 C8 -2.6(3)
C4 C7 N1 C8 177.01(17)
C9 C8 N1 C7 -103.7(2)
C14 C13 O2 C16 21.3(3)
C12 C13 O2 C16 -161.21(16)
C18 C16 O2 C13 58.3(2)
C17 C16 O2 C13 177.59(15)
C19 C16 O2 C13 -66.7(2)
